data_1513431
loop_
_publ_author_name
'Zhao, Peng'
'Yan, Xiaoyu'
'Yin, Hang'
'Xi, Chanjuan'

_publ_section_title
;
 Alkyltriflate-Triggered Annulation of Arylisothiocyanates and Alkynes
 Leading to Multiply Substituted Quinolines through Domino Electrophilic
 Activation.
;
_journal_issue 4
_journal_name_full 'Organic letters'
_journal_page_first 1120
_journal_page_last 1123
_journal_paper_doi 10.1021/ol500221u
_journal_volume 16
_journal_year 2014
_chemical_formula_moiety 'C23 H20 N O S'
_chemical_formula_sum 'C23 H20 N O S'
_chemical_formula_weight 358.46
_chemical_name_systematic
;
 ?
;
_space_group_IT_number 15
_symmetry_cell_setting monoclinic
_symmetry_space_group_name_Hall '-C 2yc'
_symmetry_space_group_name_H-M 'C 1 2/c 1'
_atom_sites_solution_hydrogens geom
_atom_sites_solution_primary direct
_atom_sites_solution_secondary difmap
_audit_creation_method SHELXL-97
_cell_angle_alpha 90.00
_cell_angle_beta 124.64(3)
_cell_angle_gamma 90.00
_cell_formula_units_Z 8
_cell_length_a 22.580(5)
_cell_length_b 11.871(2)
_cell_length_c 16.728(3)
_cell_measurement_temperature 173(2)
_cell_measurement_theta_max 27.45
_cell_measurement_theta_min 2.04
_cell_volume 3689.1(18)
_computing_cell_refinement 'CrystalClear (Rigaku Inc., 2007)'
_computing_data_collection 'CrystalClear (Rigaku Inc., 2007)'
_computing_data_reduction 'CrystalClear (Rigaku Inc., 2007)'
_computing_molecular_graphics 'XP in Siemens SHELXTL (Sheldrick, 1994)'
_computing_publication_material 'SHELX97 (Sheldrick, 1997)'
_computing_structure_refinement 'SHELXL-97 (Sheldrick, 1997)'
_computing_structure_solution 'SHELXS-97 (Sheldrick, 1990)'
_diffrn_ambient_temperature 173(2)
_diffrn_measured_fraction_theta_full 0.995
_diffrn_measured_fraction_theta_max 0.995
_diffrn_measurement_device_type 'MM007-HF CCD(Saturn 724+)'
_diffrn_measurement_method '\w scans at fixed \c = 45\%'
_diffrn_radiation_monochromator graphite
_diffrn_radiation_source 'fine-focus sealed tube'
_diffrn_radiation_type MoK\a
_diffrn_radiation_wavelength 0.71073
_diffrn_reflns_av_R_equivalents 0.0893
_diffrn_reflns_av_sigmaI/netI 0.0948
_diffrn_reflns_limit_h_max 29
_diffrn_reflns_limit_h_min -29
_diffrn_reflns_limit_k_max 14
_diffrn_reflns_limit_k_min -15
_diffrn_reflns_limit_l_max 15
_diffrn_reflns_limit_l_min -21
_diffrn_reflns_number 12815
_diffrn_reflns_theta_full 27.45
_diffrn_reflns_theta_max 27.45
_diffrn_reflns_theta_min 2.04
_diffrn_standards_decay_% none
_diffrn_standards_interval_count none
_diffrn_standards_interval_time none
_diffrn_standards_number none
_exptl_absorpt_coefficient_mu 0.187
_exptl_absorpt_correction_T_max 1.0000
_exptl_absorpt_correction_T_min 0.6673
_exptl_absorpt_correction_type multi-scan
_exptl_absorpt_process_details 'SADABS (Sheldrick, 1996)'
_exptl_crystal_colour Colorless
_exptl_crystal_density_diffrn 1.291
_exptl_crystal_density_method 'not measured'
_exptl_crystal_description Plate
_exptl_crystal_F_000 1512
_exptl_crystal_size_max 0.285
_exptl_crystal_size_mid 0.203
_exptl_crystal_size_min 0.167
_refine_diff_density_max 0.258
_refine_diff_density_min -0.381
_refine_diff_density_rms 0.066
_refine_ls_extinction_method none
_refine_ls_goodness_of_fit_ref 1.187
_refine_ls_hydrogen_treatment constr
_refine_ls_matrix_type full
_refine_ls_number_parameters 235
_refine_ls_number_reflns 4211
_refine_ls_number_restraints 0
_refine_ls_restrained_S_all 1.187
_refine_ls_R_factor_gt 0.1116
_refine_ls_shift/su_max 0.000
_refine_ls_shift/su_mean 0.000
_refine_ls_structure_factor_coef Fsqd
_refine_ls_weighting_details 'calc w=1/[\s^2^(Fo^2^)+(0.0284P)^2^+11.4186P] where P=(Fo^2^+2Fc^2^)/3'
_refine_ls_weighting_scheme calc
_refine_ls_wR_factor_gt 0.1795
_refine_ls_wR_factor_ref 0.1972
_reflns_number_gt 3120
_reflns_number_total 4211
_reflns_threshold_expression >2sigma(I)
_cod_data_source_file ol500221u_si_003.cif
_cod_data_source_block a
_cod_depositor_comments
;
The following automatic conversions were performed:

'_symmetry_cell_setting' value 'Monoclinic' changed to 'monoclinic'
according to
/usr/data/users/saulius/automatic-downloads/current/ACS/lib/dictionaries/cif_core.dic
dictionary named 'cif_core.dic' version 2.4.2 from 2011-04-26.

Automatic conversion script
Id: cif_fix_values 2281 2013-09-26 08:29:07Z andrius 
;
_cod_original_cell_volume 3689.2(13)
_cod_original_sg_symbol_H-M C2/c
_cod_database_code 1513431
_refine_ls_r_factor_ref 0.1496

loop_
_symmetry_equiv_pos_as_xyz
'x, y, z'
'-x, y, -z+1/2'
'x+1/2, y+1/2, z'
'-x+1/2, y+1/2, -z+1/2'
'-x, -y, -z'
'x, -y, z-1/2'
'-x+1/2, -y+1/2, -z'
'x+1/2, -y+1/2, z-1/2'

loop_
_atom_site_label
_atom_site_type_symbol
_atom_site_fract_x
_atom_site_fract_y
_atom_site_fract_z
_atom_site_U_iso_or_equiv
_atom_site_adp_type
_atom_site_occupancy
_atom_site_symmetry_multiplicity
_atom_site_calc_flag
_atom_site_refinement_flags
S1 S 0.05738(6) 0.95482(9) 0.45848(8) 0.0380(3) Uani 1 1 d .
N1 N 0.09882(18) 0.9358(3) 0.3383(2) 0.0341(8) Uani 1 1 d .
H1A H 0.0900 1.0085 0.3284 0.041 Uiso 1 1 calc R
O1 O 0.19076(17) 0.7219(3) 0.1334(2) 0.0453(8) Uani 1 1 d .
C10 C 0.1291(2) 0.7033(3) 0.3742(3) 0.0274(8) Uani 1 1 d .
C7 C 0.1603(2) 0.7057(4) 0.2511(3) 0.0318(9) Uani 1 1 d .
H7A H 0.1690 0.6268 0.2581 0.038 Uiso 1 1 calc R
C9 C 0.1039(2) 0.7634(3) 0.4193(3) 0.0272(8) Uani 1 1 d .
C6 C 0.13845(19) 0.7610(3) 0.3058(3) 0.0280(8) Uani 1 1 d .
C5 C 0.1229(2) 0.8782(3) 0.2916(3) 0.0301(9) Uani 1 1 d .
C2 C 0.1687(2) 0.7658(4) 0.1884(3) 0.0327(9) Uani 1 1 d .
C8 C 0.0891(2) 0.8818(3) 0.3978(3) 0.0290(9) Uani 1 1 d .
C4 C 0.1332(2) 0.9376(4) 0.2266(3) 0.0380(10) Uani 1 1 d .
H4A H 0.1239 1.0163 0.2174 0.046 Uiso 1 1 calc R
C18 C 0.0930(2) 0.7135(3) 0.4921(3) 0.0268(8) Uani 1 1 d .
C12 C 0.1461(2) 0.5806(3) 0.3919(3) 0.0283(8) Uani 1 1 d .
C3 C 0.1562(2) 0.8826(4) 0.1774(3) 0.0387(10) Uani 1 1 d .
H3A H 0.1638 0.9236 0.1352 0.046 Uiso 1 1 calc R
C17 C 0.2152(2) 0.5417(4) 0.4297(3) 0.0365(10) Uani 1 1 d .
H17A H 0.2530 0.5940 0.4495 0.044 Uiso 1 1 calc R
C13 C 0.0917(2) 0.5026(3) 0.3662(3) 0.0315(9) Uani 1 1 d .
H13A H 0.0446 0.5282 0.3424 0.038 Uiso 1 1 calc R
C14 C 0.1061(2) 0.3882(3) 0.3751(3) 0.0364(10) Uani 1 1 d .
H14A H 0.0688 0.3355 0.3575 0.044 Uiso 1 1 calc R
C23 C 0.1508(2) 0.7020(4) 0.5892(3) 0.0373(10) Uani 1 1 d .
H23A H 0.1979 0.7214 0.6084 0.045 Uiso 1 1 calc R
C19 C 0.0249(2) 0.6826(3) 0.4650(3) 0.0351(10) Uani 1 1 d .
H19A H -0.0150 0.6897 0.3992 0.042 Uiso 1 1 calc R
C15 C 0.1746(3) 0.3506(4) 0.4098(3) 0.0410(11) Uani 1 1 d .
H15A H 0.1839 0.2721 0.4137 0.049 Uiso 1 1 calc R
C21 C 0.0718(3) 0.6313(4) 0.6298(3) 0.0414(11) Uani 1 1 d .
H21A H 0.0644 0.6028 0.6765 0.050 Uiso 1 1 calc R
C20 C 0.0148(2) 0.6411(4) 0.5344(3) 0.0404(10) Uani 1 1 d .
H20A H -0.0319 0.6193 0.5155 0.049 Uiso 1 1 calc R
C22 C 0.1398(3) 0.6625(4) 0.6579(3) 0.0466(12) Uani 1 1 d .
H22A H 0.1791 0.6570 0.7242 0.056 Uiso 1 1 calc R
C16 C 0.2297(3) 0.4265(4) 0.4389(3) 0.0421(11) Uani 1 1 d .
H16A H 0.2771 0.4004 0.4649 0.051 Uiso 1 1 calc R
C11 C 0.0407(3) 1.0925(4) 0.4048(4) 0.0479(12) Uani 1 1 d .
H11A H 0.0225 1.1423 0.4330 0.072 Uiso 1 1 calc R
H11B H 0.0049 1.0869 0.3345 0.072 Uiso 1 1 calc R
H11C H 0.0856 1.1233 0.4176 0.072 Uiso 1 1 calc R
C1 C 0.2083(3) 0.6048(4) 0.1463(4) 0.0663(17) Uani 1 1 d .
H1B H 0.2232 0.5825 0.1038 0.099 Uiso 1 1 calc R
H1C H 0.1660 0.5608 0.1298 0.099 Uiso 1 1 calc R
H1D H 0.2477 0.5906 0.2141 0.099 Uiso 1 1 calc R

loop_
_atom_site_aniso_label
_atom_site_aniso_U_11
_atom_site_aniso_U_22
_atom_site_aniso_U_33
_atom_site_aniso_U_23
_atom_site_aniso_U_13
_atom_site_aniso_U_12
S1 0.0444(6) 0.0332(6) 0.0420(6) -0.0026(5) 0.0279(5) 0.0026(5)
N1 0.0340(19) 0.0270(18) 0.043(2) 0.0018(15) 0.0229(17) 0.0018(15)
O1 0.055(2) 0.057(2) 0.0418(17) 0.0115(14) 0.0378(16) 0.0110(16)
C10 0.0209(19) 0.037(2) 0.0229(18) 0.0012(15) 0.0117(16) -0.0030(16)
C7 0.028(2) 0.039(2) 0.028(2) 0.0052(17) 0.0162(17) 0.0049(18)
C9 0.0249(19) 0.030(2) 0.0262(19) -0.0025(15) 0.0146(16) -0.0030(16)
C6 0.0202(19) 0.036(2) 0.0269(19) 0.0029(16) 0.0130(16) -0.0011(16)
C5 0.025(2) 0.036(2) 0.031(2) 0.0029(17) 0.0165(17) -0.0004(17)
C2 0.026(2) 0.046(3) 0.029(2) 0.0041(17) 0.0174(17) 0.0004(19)
C8 0.0224(19) 0.034(2) 0.031(2) -0.0002(16) 0.0151(17) 0.0007(16)
C4 0.035(2) 0.033(2) 0.049(3) 0.0124(19) 0.026(2) 0.0045(19)
C18 0.031(2) 0.0248(19) 0.0273(19) -0.0007(15) 0.0179(17) 0.0015(16)
C12 0.032(2) 0.033(2) 0.0253(19) 0.0035(15) 0.0200(17) 0.0037(17)
C3 0.033(2) 0.050(3) 0.038(2) 0.0142(19) 0.023(2) 0.004(2)
C17 0.036(2) 0.042(2) 0.038(2) 0.0119(19) 0.025(2) 0.005(2)
C13 0.030(2) 0.037(2) 0.029(2) -0.0033(16) 0.0178(18) -0.0045(18)
C14 0.043(3) 0.032(2) 0.037(2) -0.0020(17) 0.025(2) -0.0061(19)
C23 0.028(2) 0.055(3) 0.033(2) 0.0014(19) 0.0199(19) -0.005(2)
C19 0.029(2) 0.046(3) 0.035(2) -0.0051(18) 0.0214(19) -0.0056(19)
C15 0.060(3) 0.033(2) 0.040(2) 0.0057(18) 0.035(2) 0.010(2)
C21 0.052(3) 0.046(3) 0.041(3) 0.005(2) 0.035(2) 0.002(2)
C20 0.034(2) 0.047(3) 0.053(3) -0.004(2) 0.032(2) -0.006(2)
C22 0.044(3) 0.063(3) 0.033(2) 0.009(2) 0.022(2) 0.003(2)
C16 0.042(3) 0.052(3) 0.044(3) 0.017(2) 0.032(2) 0.019(2)
C11 0.056(3) 0.032(2) 0.063(3) 0.002(2) 0.038(3) 0.006(2)
C1 0.103(5) 0.069(4) 0.064(4) 0.022(3) 0.069(4) 0.034(3)

loop_
_atom_type_symbol
_atom_type_description
_atom_type_scat_dispersion_real
_atom_type_scat_dispersion_imag
_atom_type_scat_source
C C 0.0033 0.0016 'International Tables Vol C Tables 4.2.6.8 and 6.1.1.4'
H H 0.0000 0.0000 'International Tables Vol C Tables 4.2.6.8 and 6.1.1.4'
N N 0.0061 0.0033 'International Tables Vol C Tables 4.2.6.8 and 6.1.1.4'
O O 0.0106 0.0060 'International Tables Vol C Tables 4.2.6.8 and 6.1.1.4'
S S 0.1246 0.1234 'International Tables Vol C Tables 4.2.6.8 and 6.1.1.4'

loop_
_geom_angle_atom_site_label_1
_geom_angle_atom_site_label_2
_geom_angle_atom_site_label_3
_geom_angle
C8 S1 C11 101.4(2)
C8 N1 C5 119.1(3)
C8 N1 H1A 120.4
C5 N1 H1A 120.4
C2 O1 C1 116.4(3)
C9 C10 C6 118.6(4)
C9 C10 C12 122.5(3)
C6 C10 C12 118.8(3)
C2 C7 C6 120.2(4)
C2 C7 H7A 119.9
C6 C7 H7A 119.9
C10 C9 C8 118.6(3)
C10 C9 C18 123.6(3)
C8 C9 C18 117.8(3)
C5 C6 C7 119.1(3)
C5 C6 C10 117.6(4)
C7 C6 C10 123.3(4)
N1 C5 C4 118.8(4)
N1 C5 C6 122.4(4)
C4 C5 C6 118.8(4)
C7 C2 O1 125.2(4)
C7 C2 C3 120.6(4)
O1 C2 C3 114.2(4)
N1 C8 C9 123.6(4)
N1 C8 S1 119.8(3)
C9 C8 S1 116.6(3)
C3 C4 C5 120.5(4)
C3 C4 H4A 119.7
C5 C4 H4A 119.7
C19 C18 C23 119.0(4)
C19 C18 C9 120.3(3)
C23 C18 C9 120.6(3)
C17 C12 C13 118.9(4)
C17 C12 C10 120.8(4)
C13 C12 C10 120.3(4)
C4 C3 C2 120.7(4)
C4 C3 H3A 119.7
C2 C3 H3A 119.7
C12 C17 C16 120.7(4)
C12 C17 H17A 119.7
C16 C17 H17A 119.7
C14 C13 C12 120.4(4)
C14 C13 H13A 119.8
C12 C13 H13A 119.8
C15 C14 C13 119.9(4)
C15 C14 H14A 120.0
C13 C14 H14A 120.0
C22 C23 C18 120.5(4)
C22 C23 H23A 119.7
C18 C23 H23A 119.7
C18 C19 C20 119.8(4)
C18 C19 H19A 120.1
C20 C19 H19A 120.1
C16 C15 C14 120.5(4)
C16 C15 H15A 119.8
C14 C15 H15A 119.8
C20 C21 C22 120.1(4)
C20 C21 H21A 119.9
C22 C21 H21A 119.9
C21 C20 C19 120.7(4)
C21 C20 H20A 119.7
C19 C20 H20A 119.7
C21 C22 C23 119.8(4)
C21 C22 H22A 120.1
C23 C22 H22A 120.1
C15 C16 C17 119.5(4)
C15 C16 H16A 120.3
C17 C16 H16A 120.3
S1 C11 H11A 109.5
S1 C11 H11B 109.5
H11A C11 H11B 109.5
S1 C11 H11C 109.5
H11A C11 H11C 109.5
H11B C11 H11C 109.5
O1 C1 H1B 109.5
O1 C1 H1C 109.5
H1B C1 H1C 109.5
O1 C1 H1D 109.5
H1B C1 H1D 109.5
H1C C1 H1D 109.5

loop_
_geom_bond_atom_site_label_1
_geom_bond_atom_site_label_2
_geom_bond_distance
S1 C8 1.767(4)
S1 C11 1.799(4)
N1 C8 1.303(5)
N1 C5 1.363(5)
N1 H1A 0.8800
O1 C2 1.372(5)
O1 C1 1.428(6)
C10 C9 1.375(5)
C10 C6 1.448(5)
C10 C12 1.492(5)
C7 C2 1.369(5)
C7 C6 1.424(5)
C7 H7A 0.9500
C9 C8 1.443(5)
C9 C18 1.495(5)
C6 C5 1.421(5)
C5 C4 1.421(5)
C2 C3 1.406(6)
C4 C3 1.365(6)
C4 H4A 0.9500
C18 C19 1.384(5)
C18 C23 1.396(5)
C12 C17 1.387(5)
C12 C13 1.397(5)
C3 H3A 0.9500
C17 C16 1.393(6)
C17 H17A 0.9500
C13 C14 1.384(6)
C13 H13A 0.9500
C14 C15 1.382(6)
C14 H14A 0.9500
C23 C22 1.388(6)
C23 H23A 0.9500
C19 C20 1.394(6)
C19 H19A 0.9500
C15 C16 1.381(6)
C15 H15A 0.9500
C21 C20 1.371(6)
C21 C22 1.375(6)
C21 H21A 0.9500
C20 H20A 0.9500
C22 H22A 0.9500
C16 H16A 0.9500
C11 H11A 0.9800
C11 H11B 0.9800
C11 H11C 0.9800
C1 H1B 0.9800
C1 H1C 0.9800
C1 H1D 0.9800

loop_
_geom_torsion_atom_site_label_1
_geom_torsion_atom_site_label_2
_geom_torsion_atom_site_label_3
_geom_torsion_atom_site_label_4
_geom_torsion
C6 C10 C9 C8 -1.1(5)
C12 C10 C9 C8 179.9(3)
C6 C10 C9 C18 -179.2(3)
C12 C10 C9 C18 1.8(6)
C2 C7 C6 C5 2.4(6)
C2 C7 C6 C10 -179.3(4)
C9 C10 C6 C5 1.9(5)
C12 C10 C6 C5 -179.0(3)
C9 C10 C6 C7 -176.4(4)
C12 C10 C6 C7 2.7(5)
C8 N1 C5 C4 179.8(4)
C8 N1 C5 C6 -0.5(6)
C7 C6 C5 N1 177.2(4)
C10 C6 C5 N1 -1.2(6)
C7 C6 C5 C4 -3.1(6)
C10 C6 C5 C4 178.6(3)
C6 C7 C2 O1 178.7(4)
C6 C7 C2 C3 0.2(6)
C1 O1 C2 C7 -2.2(6)
C1 O1 C2 C3 176.4(4)
C5 N1 C8 C9 1.5(6)
C5 N1 C8 S1 -179.7(3)
C10 C9 C8 N1 -0.7(6)
C18 C9 C8 N1 177.5(4)
C10 C9 C8 S1 -179.6(3)
C18 C9 C8 S1 -1.3(5)
C11 S1 C8 N1 4.8(4)
C11 S1 C8 C9 -176.3(3)
N1 C5 C4 C3 -179.0(4)
C6 C5 C4 C3 1.2(6)
C10 C9 C18 C19 -100.7(5)
C8 C9 C18 C19 81.2(5)
C10 C9 C18 C23 82.1(5)
C8 C9 C18 C23 -96.0(4)
C9 C10 C12 C17 -119.5(4)
C6 C10 C12 C17 61.5(5)
C9 C10 C12 C13 63.6(5)
C6 C10 C12 C13 -115.4(4)
C5 C4 C3 C2 1.4(6)
C7 C2 C3 C4 -2.1(6)
O1 C2 C3 C4 179.2(4)
C13 C12 C17 C16 2.2(6)
C10 C12 C17 C16 -174.8(4)
C17 C12 C13 C14 -2.2(6)
C10 C12 C13 C14 174.7(3)
C12 C13 C14 C15 0.1(6)
C19 C18 C23 C22 -1.4(6)
C9 C18 C23 C22 175.8(4)
C23 C18 C19 C20 0.2(6)
C9 C18 C19 C20 -177.1(4)
C13 C14 C15 C16 2.3(6)
C22 C21 C20 C19 0.0(7)
C18 C19 C20 C21 0.5(6)
C20 C21 C22 C23 -1.2(7)
C18 C23 C22 C21 1.9(7)
C14 C15 C16 C17 -2.3(6)
C12 C17 C16 C15 0.1(6)
